data_7039580
loop_
_publ_author_name
'Deka, Hemanta'
'Ghosh, Somnath'
'Saha, Soumen'
'Gogoi, Kuldeep'
'Mondal, Biplab'

_publ_section_title
;
 Effect of ligand denticity on the nitric oxide reactivity of cobalt(ii)
 complexes.
;
_journal_issue 27
_journal_name_full 'Dalton transactions (Cambridge, England : 2003)'
_journal_page_first 10979
_journal_page_last 10988
_journal_paper_doi 10.1039/c6dt01169a
_journal_volume 45
_journal_year 2016
_chemical_formula_sum 'C22 H30 N4 O2'
_chemical_formula_weight 382.50
_chemical_name_systematic
; 
 ? 
;
_space_group_IT_number 14
_symmetry_cell_setting monoclinic
_symmetry_space_group_name_Hall '-P 2ybc'
_symmetry_space_group_name_H-M 'P 1 21/c 1'
_atom_sites_solution_hydrogens geom
_atom_sites_solution_primary direct
_atom_sites_solution_secondary difmap
_audit_creation_method SHELXL-97
_audit_update_record
;
2016-03-01 deposited with the CCDC.
2016-05-31 downloaded from the CCDC.
;
_cell_angle_alpha 90.00
_cell_angle_beta 91.761(7)
_cell_angle_gamma 90.00
_cell_formula_units_Z 2
_cell_length_a 4.9480(4)
_cell_length_b 17.236(2)
_cell_length_c 12.6051(8)
_cell_measurement_reflns_used 4085
_cell_measurement_temperature 293(2)
_cell_measurement_theta_max 25.3
_cell_measurement_theta_min 3.2
_cell_volume 1074.50(17)
_computing_structure_refinement 'SHELXL-97 (Sheldrick, 1997)'
_computing_structure_solution 'SHELXS-97 (Sheldrick, 1990)'
_diffrn_ambient_temperature 293(2)
_diffrn_measured_fraction_theta_full 0.998
_diffrn_measured_fraction_theta_max 0.998
_diffrn_measurement_device_type 'CCD area detector'
_diffrn_measurement_method 'phi and omega scans'
_diffrn_radiation_monochromator graphite
_diffrn_radiation_source 'fine-focus sealed tube'
_diffrn_radiation_type MoK\a
_diffrn_radiation_wavelength 0.71073
_diffrn_reflns_av_R_equivalents 0.0406
_diffrn_reflns_av_sigmaI/netI 0.0673
_diffrn_reflns_limit_h_max 5
_diffrn_reflns_limit_h_min -5
_diffrn_reflns_limit_k_max 20
_diffrn_reflns_limit_k_min -20
_diffrn_reflns_limit_l_max 14
_diffrn_reflns_limit_l_min -15
_diffrn_reflns_number 4085
_diffrn_reflns_theta_full 25.25
_diffrn_reflns_theta_max 25.25
_diffrn_reflns_theta_min 3.23
_exptl_absorpt_coefficient_mu 0.077
_exptl_absorpt_correction_T_max 1.00000
_exptl_absorpt_correction_T_min 0.34099
_exptl_absorpt_correction_type multi-scan
_exptl_absorpt_process_details 'face installed'
_exptl_crystal_colour white
_exptl_crystal_density_diffrn 1.182
_exptl_crystal_density_method 'not measured'
_exptl_crystal_description niddle
_exptl_crystal_F_000 412
_exptl_crystal_size_max 1
_exptl_crystal_size_mid .08
_exptl_crystal_size_min .06
_refine_diff_density_max 0.201
_refine_diff_density_min -0.199
_refine_diff_density_rms 0.042
_refine_ls_extinction_method none
_refine_ls_goodness_of_fit_ref 1.230
_refine_ls_hydrogen_treatment mixed
_refine_ls_matrix_type full
_refine_ls_number_parameters 130
_refine_ls_number_reflns 1936
_refine_ls_number_restraints 0
_refine_ls_restrained_S_all 1.230
_refine_ls_R_factor_all 0.1370
_refine_ls_R_factor_gt 0.0774
_refine_ls_shift/su_max 0.000
_refine_ls_shift/su_mean 0.000
_refine_ls_structure_factor_coef Fsqd
_refine_ls_weighting_details 'calc w=1/[\s^2^(Fo^2^)+(0.0675P)^2^+0.0000P] where P=(Fo^2^+2Fc^2^)/3'
_refine_ls_weighting_scheme calc
_refine_ls_wR_factor_gt 0.1764
_refine_ls_wR_factor_ref 0.2035
_reflns_number_gt 1091
_reflns_number_total 1936
_reflns_threshold_expression >2sigma(I)
_cod_data_source_file c6dt01169a2.cif
_cod_data_source_block added_by_encifer
_cod_depositor_comments 'Adding full bibliography for 7039575--7039580.cif.'
_cod_original_cell_volume 1074.47(16)
_cod_original_sg_symbol_H-M P21/c
_cod_database_code 7039580

loop_
_symmetry_equiv_pos_as_xyz
'x, y, z'
'-x, y+1/2, -z+1/2'
'-x, -y, -z'
'x, -y-1/2, z-1/2'

loop_
_atom_site_label
_atom_site_type_symbol
_atom_site_fract_x
_atom_site_fract_y
_atom_site_fract_z
_atom_site_U_iso_or_equiv
_atom_site_adp_type
_atom_site_occupancy
_atom_site_symmetry_multiplicity
_atom_site_calc_flag
_atom_site_refinement_flags
O1 O 0.2157(6) 0.61918(19) 1.0972(2) 0.1020(12) Uani 1 1 d .
N1 N 0.2963(5) 0.58135(18) 0.94017(18) 0.0551(8) Uani 1 1 d .
N2 N 0.1397(7) 0.6224(2) 1.0042(2) 0.0746(11) Uani 1 1 d .
C5 C 0.4129(6) 0.6013(2) 0.7509(2) 0.0471(9) Uani 1 1 d .
C4 C 0.5199(7) 0.5449(2) 0.6834(2) 0.0499(9) Uani 1 1 d .
C2 C 0.7927(7) 0.6435(2) 0.6003(2) 0.0562(10) Uani 1 1 d .
C6 C 0.4954(7) 0.6779(2) 0.7428(2) 0.0522(9) Uani 1 1 d .
C11 C 0.5362(7) 0.5396(2) 0.9772(2) 0.0583(10) Uani 1 1 d .
H11A H 0.6311 0.5699 1.0314 0.070 Uiso 1 1 calc R
H11B H 0.6564 0.5325 0.9186 0.070 Uiso 1 1 calc R
C7 C 0.6847(7) 0.6977(2) 0.6668(2) 0.0585(10) Uani 1 1 d .
H7 H 0.7387 0.7492 0.6612 0.070 Uiso 1 1 calc R
C3 C 0.7079(7) 0.5677(2) 0.6098(2) 0.0571(10) Uani 1 1 d .
H3 H 0.7792 0.5303 0.5653 0.069 Uiso 1 1 calc R
C10 C 0.2002(7) 0.5793(2) 0.8294(2) 0.0534(9) Uani 1 1 d .
H10A H 0.0480 0.6144 0.8206 0.064 Uiso 1 1 calc R
H10B H 0.1358 0.5274 0.8130 0.064 Uiso 1 1 calc R
C8 C 0.4383(8) 0.4609(2) 0.6872(3) 0.0758(13) Uani 1 1 d .
H8A H 0.5253 0.4329 0.6320 0.114 Uiso 1 1 calc R
H8B H 0.2457 0.4568 0.6772 0.114 Uiso 1 1 calc R
H8C H 0.4918 0.4394 0.7549 0.114 Uiso 1 1 calc R
C1 C 0.9964(8) 0.6662(3) 0.5189(2) 0.0791(13) Uani 1 1 d .
H1A H 1.1677 0.6427 0.5369 0.119 Uiso 1 1 calc R
H1B H 1.0159 0.7216 0.5181 0.119 Uiso 1 1 calc R
H1C H 0.9351 0.6486 0.4500 0.119 Uiso 1 1 calc R
C9 C 0.3838(9) 0.7410(2) 0.8118(3) 0.0786(13) Uani 1 1 d .
H9A H 0.1898 0.7403 0.8065 0.118 Uiso 1 1 calc R
H9B H 0.4486 0.7905 0.7886 0.118 Uiso 1 1 calc R
H9C H 0.4419 0.7325 0.8843 0.118 Uiso 1 1 calc R

loop_
_atom_site_aniso_label
_atom_site_aniso_U_11
_atom_site_aniso_U_22
_atom_site_aniso_U_33
_atom_site_aniso_U_23
_atom_site_aniso_U_13
_atom_site_aniso_U_12
O1 0.106(3) 0.135(3) 0.0659(16) -0.0133(17) 0.0109(17) 0.005(2)
N1 0.0476(18) 0.074(2) 0.0442(14) 0.0063(14) 0.0086(13) -0.0029(16)
N2 0.084(3) 0.093(3) 0.0476(16) -0.0020(16) 0.0155(17) -0.0072(19)
C5 0.042(2) 0.056(2) 0.0429(16) 0.0065(16) 0.0013(15) 0.0018(17)
C4 0.056(2) 0.050(2) 0.0436(16) 0.0025(16) -0.0015(16) -0.0006(18)
C2 0.047(2) 0.075(3) 0.0461(17) 0.0080(19) 0.0048(16) 0.002(2)
C6 0.055(2) 0.052(2) 0.0498(18) 0.0017(16) 0.0056(17) 0.0017(18)
C11 0.042(2) 0.081(3) 0.0522(19) 0.0099(18) 0.0038(16) -0.009(2)
C7 0.063(2) 0.056(2) 0.0568(19) 0.0056(18) 0.0021(18) -0.0110(19)
C3 0.061(2) 0.065(3) 0.0454(17) -0.0036(17) 0.0071(17) 0.008(2)
C10 0.044(2) 0.069(3) 0.0474(17) 0.0044(16) 0.0050(15) -0.0018(18)
C8 0.103(4) 0.065(3) 0.059(2) -0.0014(19) 0.007(2) -0.001(2)
C1 0.064(3) 0.113(4) 0.061(2) 0.010(2) 0.017(2) -0.006(3)
C9 0.097(3) 0.056(3) 0.085(2) -0.003(2) 0.022(2) 0.004(2)

loop_
_atom_type_symbol
_atom_type_description
_atom_type_scat_dispersion_real
_atom_type_scat_dispersion_imag
_atom_type_scat_source
C C 0.0033 0.0016 'International Tables Vol C Tables 4.2.6.8 and 6.1.1.4'
H H 0.0000 0.0000 'International Tables Vol C Tables 4.2.6.8 and 6.1.1.4'
N N 0.0061 0.0033 'International Tables Vol C Tables 4.2.6.8 and 6.1.1.4'
O O 0.0106 0.0060 'International Tables Vol C Tables 4.2.6.8 and 6.1.1.4'

loop_
_geom_angle_atom_site_label_1
_geom_angle_atom_site_label_2
_geom_angle_atom_site_label_3
_geom_angle
_geom_angle_site_symmetry_3
N2 N1 C11 123.4(3) .
N2 N1 C10 114.3(3) .
C11 N1 C10 122.2(3) .
O1 N2 N1 112.8(3) .
C6 C5 C4 119.8(3) .
C6 C5 C10 119.9(3) .
C4 C5 C10 120.3(3) .
C3 C4 C5 118.7(3) .
C3 C4 C8 118.6(3) .
C5 C4 C8 122.6(3) .
C7 C2 C3 117.8(3) .
C7 C2 C1 121.3(4) .
C3 C2 C1 121.0(3) .
C5 C6 C7 119.1(3) .
C5 C6 C9 122.1(3) .
C7 C6 C9 118.8(3) .
N1 C11 C11 111.4(3) 3_667
C2 C7 C6 122.1(4) .
C2 C3 C4 122.5(3) .
N1 C10 C5 113.9(3) .

loop_
_geom_bond_atom_site_label_1
_geom_bond_atom_site_label_2
_geom_bond_distance
_geom_bond_site_symmetry_2
O1 N2 1.222(3) .
N1 N2 1.338(4) .
N1 C11 1.453(4) .
N1 C10 1.462(4) .
C5 C6 1.387(5) .
C5 C4 1.406(4) .
C5 C10 1.515(4) .
C4 C3 1.391(4) .
C4 C8 1.503(5) .
C2 C7 1.374(5) .
C2 C3 1.380(5) .
C2 C1 1.511(4) .
C6 C7 1.403(4) .
C6 C9 1.509(4) .
C11 C11 1.527(6) 3_667
